data_4087936
loop_
_publ_author_name
'Khan, Shabana'
'Ahirwar, Saurabh K.'
'Pal, Shiv'
'Parvin, Nasrina'
'Kathewad, Neha'

_publ_section_title
;
 Silicon(II) Bis(trimethylsilyl)amide (LSiN(SiMe3)2, L = PhC(NtBu)2)
 Supported Copper, Silver, and Gold Complexes
;
_journal_issue 22
_journal_name_full Organometallics
_journal_page_first 5401
_journal_paper_doi 10.1021/acs.organomet.5b00745
_journal_volume 34
_journal_year 2015
_chemical_formula_sum 'C25 H46 Ag N4 O3 Si3'
_chemical_formula_weight 642.80
_space_group_crystal_system monoclinic
_space_group_IT_number 14
_space_group_name_Hall '-P 2ybc'
_space_group_name_H-M_alt 'P 1 21/c 1'
_atom_sites_solution_hydrogens geom
_audit_creation_method SHELXL-2014/6
_cell_angle_alpha 90
_cell_angle_beta 110.715(3)
_cell_angle_gamma 90
_cell_formula_units_Z 4
_cell_length_a 20.681(3)
_cell_length_b 9.0586(13)
_cell_length_c 18.489(3)
_cell_measurement_reflns_used 9390
_cell_measurement_temperature 150(2)
_cell_measurement_theta_max 21.015
_cell_measurement_theta_min 2.355
_cell_volume 3239.8(8)
_computing_structure_refinement 'SHELXL-2014/6 (Sheldrick, 2014)'
_diffrn_ambient_temperature 150(2)
_diffrn_measured_fraction_theta_full 0.999
_diffrn_measured_fraction_theta_max 0.999
_diffrn_measurement_device_type 'Bruker SMART X2S benchtop diffractometer'
_diffrn_radiation_type MoK\a
_diffrn_radiation_wavelength 0.71073
_diffrn_reflns_av_R_equivalents 0.2107
_diffrn_reflns_av_unetI/netI 0.1095
_diffrn_reflns_Laue_measured_fraction_full 0.999
_diffrn_reflns_Laue_measured_fraction_max 0.999
_diffrn_reflns_limit_h_max 24
_diffrn_reflns_limit_h_min -24
_diffrn_reflns_limit_k_max 10
_diffrn_reflns_limit_k_min -10
_diffrn_reflns_limit_l_max 22
_diffrn_reflns_limit_l_min -22
_diffrn_reflns_number 90191
_diffrn_reflns_point_group_measured_fraction_full 0.999
_diffrn_reflns_point_group_measured_fraction_max 0.999
_diffrn_reflns_theta_full 25.242
_diffrn_reflns_theta_max 25.248
_diffrn_reflns_theta_min 2.355
_exptl_absorpt_coefficient_mu 0.763
_exptl_absorpt_correction_type multi-scan
_exptl_absorpt_process_details 'Sheldrick,G.M.(2012) SADABS.Bruker AXS Inc.,Madison,Wisconsin,USA.'
_exptl_crystal_colour COLORLESS
_exptl_crystal_density_diffrn 1.318
_exptl_crystal_description BLOCK
_exptl_crystal_F_000 1348
_exptl_crystal_size_max 0.1
_exptl_crystal_size_mid 0.1
_exptl_crystal_size_min 0.1
_exptl_transmission_factor_max 0.7457
_exptl_transmission_factor_min 0.6934
_refine_diff_density_max 2.419
_refine_diff_density_min -1.223
_refine_diff_density_rms 0.187
_refine_ls_extinction_method none
_refine_ls_goodness_of_fit_ref 1.030
_refine_ls_hydrogen_treatment constr
_refine_ls_matrix_type full
_refine_ls_number_parameters 326
_refine_ls_number_reflns 5850
_refine_ls_number_restraints 98
_refine_ls_restrained_S_all 1.035
_refine_ls_R_factor_all 0.2083
_refine_ls_R_factor_gt 0.1193
_refine_ls_shift/su_max 0.042
_refine_ls_shift/su_mean 0.001
_refine_ls_structure_factor_coef Fsqd
_refine_ls_weighting_details 'w=1/[\s^2^(Fo^2^)+(0.1082P)^2^+79.6678P] where P=(Fo^2^+2Fc^2^)/3'
_refine_ls_weighting_scheme calc
_refine_ls_wR_factor_gt 0.2666
_refine_ls_wR_factor_ref 0.3267
_reflns_Friedel_coverage 0.000
_reflns_number_gt 3172
_reflns_number_total 5850
_reflns_threshold_expression 'I > 2\s(I)'
_cod_data_source_file om5b00745_si_004.cif
_cod_data_source_block NS_4
_cod_original_sg_symbol_H-M 'P 21/c'
_cod_database_code 4087936
_shelx_space_group_comment
;
The symmetry employed for this shelxl refinement is uniquely defined
by the following loop, which should always be used as a source of
symmetry information in preference to the above space-group names.
They are only intended as comments.
;
_shelxl_version_number 2014/6

loop_
_space_group_symop_operation_xyz
'x, y, z'
'-x, y+1/2, -z+1/2'
'-x, -y, -z'
'x, -y-1/2, z-1/2'

loop_
_atom_site_label
_atom_site_type_symbol
_atom_site_fract_x
_atom_site_fract_y
_atom_site_fract_z
_atom_site_U_iso_or_equiv
_atom_site_adp_type
_atom_site_occupancy
_atom_site_site_symmetry_order
_atom_site_calc_flag
_atom_site_refinement_flags_posn
_atom_site_refinement_flags_adp
C1 C 0.1292(8) 0.8536(18) 0.4026(9) 0.089(6) Uani 1 1 d G U
C2 C 0.1321(9) 0.9604(19) 0.3499(11) 0.125(8) Uani 1 1 d G U
H2 H 0.1756 0.9967 0.3511 0.150 Uiso 1 1 calc R U
C3 C 0.0714(13) 1.014(2) 0.2953(10) 0.188(13) Uani 1 1 d G U
H3 H 0.0734 1.0870 0.2593 0.225 Uiso 1 1 calc R U
C4 C 0.0078(9) 0.961(2) 0.2936(11) 0.184(13) Uani 1 1 d G U
H4 H -0.0337 0.9976 0.2563 0.221 Uiso 1 1 calc R U
C5 C 0.0049(7) 0.854(2) 0.3463(13) 0.165(11) Uani 1 1 d G U
H5 H -0.0386 0.8178 0.3451 0.199 Uiso 1 1 calc R U
C6 C 0.0656(10) 0.8005(18) 0.4008(10) 0.129(9) Uani 1 1 d G U
H6 H 0.0636 0.7275 0.4369 0.155 Uiso 1 1 calc R U
C7 C 0.4052(8) 0.3972(15) 0.6376(9) 0.054(4) Uani 1 1 d . .
H7A H 0.4119 0.3677 0.5897 0.082 Uiso 1 1 calc R U
H7B H 0.3577 0.3746 0.6335 0.082 Uiso 1 1 calc R U
H7C H 0.4376 0.3431 0.6813 0.082 Uiso 1 1 calc R U
C8 C 0.4560(8) 0.9630(16) 0.5840(10) 0.059(4) Uani 1 1 d . .
H8A H 0.4944 0.9192 0.6262 0.089 Uiso 1 1 calc R U
H8B H 0.4263 1.0185 0.6054 0.089 Uiso 1 1 calc R U
H8C H 0.4743 1.0297 0.5541 0.089 Uiso 1 1 calc R U
C9 C 0.2171(6) 0.9786(15) 0.5712(9) 0.045(4) Uani 1 1 d . .
C10 C 0.4586(8) 0.6991(17) 0.4784(9) 0.054(4) Uani 1 1 d . .
H10A H 0.4456 0.5951 0.4783 0.080 Uiso 1 1 calc R U
H10B H 0.5077 0.7110 0.5099 0.080 Uiso 1 1 calc R U
H10C H 0.4508 0.7309 0.4253 0.080 Uiso 1 1 calc R U
C11 C 0.1945(7) 0.7979(16) 0.4585(9) 0.054(4) Uani 1 1 d . .
C12 C 0.3405(9) 0.9092(18) 0.4361(9) 0.062(5) Uani 1 1 d . .
H12A H 0.3101 0.9701 0.4542 0.093 Uiso 1 1 calc R U
H12B H 0.3129 0.8354 0.3993 0.093 Uiso 1 1 calc R U
H12C H 0.3646 0.9721 0.4106 0.093 Uiso 1 1 calc R U
C13 C 0.2781(8) 0.9852(17) 0.6466(9) 0.062(5) Uani 1 1 d . .
H13A H 0.3211 0.9885 0.6358 0.093 Uiso 1 1 calc R U
H13B H 0.2780 0.8975 0.6776 0.093 Uiso 1 1 calc R U
H13C H 0.2745 1.0740 0.6753 0.093 Uiso 1 1 calc R U
C14 C 0.4072(8) 0.6643(18) 0.7433(8) 0.055(4) Uani 1 1 d . .
H14A H 0.3609 0.6355 0.7411 0.083 Uiso 1 1 calc R U
H14B H 0.4117 0.7720 0.7472 0.083 Uiso 1 1 calc R U
H14C H 0.4420 0.6189 0.7886 0.083 Uiso 1 1 calc R U
C15 C 0.2153(9) 1.1224(16) 0.5279(10) 0.063(5) Uani 1 1 d . .
H15A H 0.1783 1.1178 0.4771 0.094 Uiso 1 1 calc R U
H15B H 0.2598 1.1370 0.5212 0.094 Uiso 1 1 calc R U
H15C H 0.2067 1.2048 0.5576 0.094 Uiso 1 1 calc R U
C16 C 0.5145(6) 0.6186(17) 0.6716(8) 0.048(4) Uani 1 1 d . .
H16A H 0.5265 0.7235 0.6727 0.072 Uiso 1 1 calc R U
H16B H 0.5257 0.5689 0.6304 0.072 Uiso 1 1 calc R U
H16C H 0.5409 0.5734 0.7215 0.072 Uiso 1 1 calc R U
C17 C 0.1508(7) 0.9571(17) 0.5870(10) 0.060(4) Uani 1 1 d . .
H17A H 0.1532 0.8642 0.6150 0.091 Uiso 1 1 calc R U
H17B H 0.1116 0.9538 0.5380 0.091 Uiso 1 1 calc R U
H17C H 0.1446 1.0394 0.6184 0.091 Uiso 1 1 calc R U
C18 C 0.2112(9) 0.5606(17) 0.3912(8) 0.061(5) Uani 1 1 d . .
C19 C 0.2769(8) 0.4693(18) 0.4081(10) 0.065(5) Uani 1 1 d . .
H19A H 0.2916 0.4313 0.4611 0.098 Uiso 1 1 calc R U
H19B H 0.3136 0.5314 0.4023 0.098 Uiso 1 1 calc R U
H19C H 0.2678 0.3864 0.3717 0.098 Uiso 1 1 calc R U
C20 C 0.1540(8) 0.4601(18) 0.3979(11) 0.082(7) Uani 1 1 d . .
H20A H 0.1104 0.5147 0.3823 0.123 Uiso 1 1 calc R U
H20B H 0.1663 0.4270 0.4516 0.123 Uiso 1 1 calc R U
H20C H 0.1489 0.3741 0.3641 0.123 Uiso 1 1 calc R U
C21 C 0.1904(11) 0.627(2) 0.3108(12) 0.095(6) Uani 1 1 d . U
H21A H 0.2267 0.6945 0.3085 0.142 Uiso 1 1 calc R U
H21B H 0.1470 0.6818 0.2993 0.142 Uiso 1 1 calc R U
H21C H 0.1840 0.5482 0.2727 0.142 Uiso 1 1 calc R U
C22 C 0.055(2) 0.390(5) 0.534(3) 0.201(14) Uani 1 1 d . U
H22 H 0.0906 0.3185 0.5519 0.242 Uiso 1 1 calc R U
C23 C -0.003(3) 0.616(5) 0.537(3) 0.201(14) Uani 1 1 d . U
C24 C 0.049(2) 0.517(5) 0.579(3) 0.196(14) Uani 1 1 d . U
H24 H 0.0775 0.5319 0.6311 0.235 Uiso 1 1 calc R U
C25 C -0.004(2) 0.720(5) 0.606(2) 0.214(16) Uani 1 1 d . U
H25A H 0.0323 0.6895 0.6541 0.322 Uiso 1 1 calc R U
H25B H -0.0493 0.7116 0.6125 0.322 Uiso 1 1 calc R U
H25C H 0.0033 0.8225 0.5944 0.322 Uiso 1 1 calc R U
O1 O 0.2030(10) 0.332(2) 0.6773(12) 0.135(6) Uani 1 1 d . U
O2 O 0.2132(11) 0.496(2) 0.7543(11) 0.141(6) Uani 1 1 d . U
O3 O 0.1827(9) 0.262(2) 0.7672(10) 0.151(7) Uani 1 1 d . U
Si1 Si 0.28086(16) 0.6826(4) 0.5534(2) 0.0292(8) Uani 1 1 d . .
Si2 Si 0.40494(19) 0.8144(4) 0.5199(2) 0.0343(9) Uani 1 1 d . .
Si3 Si 0.42098(17) 0.6000(4) 0.6531(2) 0.0318(8) Uani 1 1 d . .
Ag1 Ag 0.24186(6) 0.52615(13) 0.62868(8) 0.0553(5) Uani 1 1 d . .
N3 N 0.3681(4) 0.7005(10) 0.5725(5) 0.023(2) Uani 1 1 d . .
N2 N 0.2315(5) 0.8535(12) 0.5277(6) 0.040(3) Uani 1 1 d . .
N1 N 0.2292(6) 0.6765(12) 0.4519(6) 0.044(3) Uani 1 1 d . U
N4 N 0.2127(9) 0.343(2) 0.7324(11) 0.084(4) Uani 1 1 d . U

loop_
_atom_site_aniso_label
_atom_site_aniso_U_11
_atom_site_aniso_U_22
_atom_site_aniso_U_33
_atom_site_aniso_U_23
_atom_site_aniso_U_13
_atom_site_aniso_U_12
C1 0.089(6) 0.089(6) 0.089(6) -0.0006(10) 0.031(2) 0.0004(10)
C2 0.125(8) 0.125(8) 0.125(8) -0.0003(10) 0.044(3) 0.0003(10)
C3 0.188(13) 0.188(13) 0.188(13) -0.0001(10) 0.066(5) 0.0002(10)
C4 0.184(13) 0.184(13) 0.184(13) -0.0002(10) 0.065(5) 0.0002(10)
C5 0.165(11) 0.165(11) 0.166(11) -0.0003(10) 0.058(4) 0.0001(10)
C6 0.129(9) 0.128(9) 0.129(9) -0.0005(10) 0.045(3) 0.0004(10)
C7 0.062(10) 0.029(8) 0.071(11) 0.014(7) 0.021(9) 0.008(7)
C8 0.059(10) 0.040(8) 0.086(12) -0.006(9) 0.034(9) -0.005(8)
C9 0.027(7) 0.035(7) 0.064(10) -0.027(7) 0.006(7) 0.006(6)
C10 0.062(10) 0.054(9) 0.060(10) 0.001(8) 0.041(8) 0.003(8)
C11 0.041(8) 0.038(8) 0.060(10) -0.017(7) -0.009(7) 0.019(7)
C12 0.099(13) 0.052(9) 0.048(10) 0.022(8) 0.042(10) 0.018(9)
C13 0.051(9) 0.058(10) 0.073(11) -0.044(9) 0.017(8) 0.007(8)
C14 0.054(9) 0.073(11) 0.031(8) 0.016(8) 0.004(7) 0.017(8)
C15 0.073(11) 0.042(9) 0.075(12) -0.022(8) 0.028(10) -0.003(8)
C16 0.026(7) 0.061(10) 0.046(9) 0.002(7) -0.001(6) 0.005(7)
C17 0.042(9) 0.052(9) 0.090(13) -0.021(9) 0.026(9) 0.002(7)
C18 0.074(11) 0.045(9) 0.038(9) -0.031(7) -0.013(8) 0.018(8)
C19 0.061(10) 0.055(10) 0.060(10) -0.029(9) -0.003(8) 0.023(8)
C20 0.048(10) 0.056(10) 0.101(15) -0.049(10) -0.024(10) 0.018(9)
C21 0.095(7) 0.093(7) 0.094(7) -0.002(2) 0.031(3) 0.001(2)
C22 0.201(14) 0.202(14) 0.202(14) -0.0002(10) 0.071(5) 0.0001(10)
C23 0.201(14) 0.201(14) 0.201(14) -0.0002(10) 0.071(5) 0.0001(10)
C24 0.196(14) 0.196(14) 0.196(14) -0.0003(10) 0.069(5) 0.0000(10)
C25 0.214(16) 0.214(16) 0.215(16) 0.000(2) 0.076(6) 0.000(2)
O1 0.168(10) 0.131(10) 0.143(9) -0.036(8) 0.101(8) -0.056(7)
O2 0.163(10) 0.128(8) 0.130(9) -0.011(7) 0.049(8) -0.013(8)
O3 0.144(12) 0.139(12) 0.129(11) 0.096(10) -0.002(9) -0.053(10)
Si1 0.0225(17) 0.0293(18) 0.0317(19) -0.0081(15) 0.0046(15) 0.0039(14)
Si2 0.043(2) 0.0302(19) 0.036(2) 0.0032(16) 0.0217(18) 0.0035(16)
Si3 0.0298(18) 0.036(2) 0.0267(19) 0.0030(16) 0.0062(15) 0.0052(15)
Ag1 0.0497(7) 0.0432(7) 0.0886(10) -0.0088(7) 0.0437(7) -0.0119(6)
N3 0.024(5) 0.025(5) 0.021(5) 0.002(4) 0.010(4) 0.004(4)
N2 0.026(6) 0.038(6) 0.044(7) -0.020(5) -0.003(5) 0.013(5)
N1 0.044(3) 0.043(3) 0.044(3) -0.0010(10) 0.0148(14) 0.0008(10)
N4 0.085(5) 0.084(5) 0.084(5) 0.0014(10) 0.0293(18) -0.0008(10)

loop_
_atom_type_symbol
_atom_type_description
_atom_type_scat_dispersion_real
_atom_type_scat_dispersion_imag
_atom_type_scat_source
C C 0.0033 0.0016 'International Tables Vol C Tables 4.2.6.8 and 6.1.1.4'
H H 0.0000 0.0000 'International Tables Vol C Tables 4.2.6.8 and 6.1.1.4'
N N 0.0061 0.0033 'International Tables Vol C Tables 4.2.6.8 and 6.1.1.4'
O O 0.0106 0.0060 'International Tables Vol C Tables 4.2.6.8 and 6.1.1.4'
Si Si 0.0817 0.0704 'International Tables Vol C Tables 4.2.6.8 and 6.1.1.4'
Ag Ag -0.8971 1.1015 'International Tables Vol C Tables 4.2.6.8 and 6.1.1.4'

loop_
_geom_angle_atom_site_label_1
_geom_angle_atom_site_label_2
_geom_angle_atom_site_label_3
_geom_angle
_geom_angle_site_symmetry_1
C2 C1 C6 120.0 .
C2 C1 C11 118.4(15) .
C6 C1 C11 121.6(15) .
C1 C2 C3 120.0 .
C1 C2 H2 120.0 .
C3 C2 H2 120.0 .
C4 C3 C2 120.0 .
C4 C3 H3 120.0 .
C2 C3 H3 120.0 .
C5 C4 C3 120.0 .
C5 C4 H4 120.0 .
C3 C4 H4 120.0 .
C4 C5 C6 120.0 .
C4 C5 H5 120.0 .
C6 C5 H5 120.0 .
C5 C6 C1 120.0 .
C5 C6 H6 120.0 .
C1 C6 H6 120.0 .
Si3 C7 H7A 109.5 .
Si3 C7 H7B 109.5 .
H7A C7 H7B 109.5 .
Si3 C7 H7C 109.5 .
H7A C7 H7C 109.5 .
H7B C7 H7C 109.5 .
Si2 C8 H8A 109.5 .
Si2 C8 H8B 109.5 .
H8A C8 H8B 109.5 .
Si2 C8 H8C 109.5 .
H8A C8 H8C 109.5 .
H8B C8 H8C 109.5 .
N2 C9 C17 112.1(11) .
N2 C9 C13 105.6(10) .
C17 C9 C13 110.1(13) .
N2 C9 C15 110.0(12) .
C17 C9 C15 110.9(12) .
C13 C9 C15 107.9(12) .
Si2 C10 H10A 109.5 .
Si2 C10 H10B 109.5 .
H10A C10 H10B 109.5 .
Si2 C10 H10C 109.5 .
H10A C10 H10C 109.5 .
H10B C10 H10C 109.5 .
N2 C11 N1 104.6(11) .
N2 C11 C1 128.1(12) .
N1 C11 C1 127.3(13) .
N2 C11 Si1 53.5(6) .
N1 C11 Si1 52.6(7) .
C1 C11 Si1 168.2(13) .
Si2 C12 H12A 109.5 .
Si2 C12 H12B 109.5 .
H12A C12 H12B 109.5 .
Si2 C12 H12C 109.5 .
H12A C12 H12C 109.5 .
H12B C12 H12C 109.5 .
C9 C13 H13A 109.5 .
C9 C13 H13B 109.5 .
H13A C13 H13B 109.5 .
C9 C13 H13C 109.5 .
H13A C13 H13C 109.5 .
H13B C13 H13C 109.5 .
Si3 C14 H14A 109.5 .
Si3 C14 H14B 109.5 .
H14A C14 H14B 109.5 .
Si3 C14 H14C 109.5 .
H14A C14 H14C 109.5 .
H14B C14 H14C 109.5 .
C9 C15 H15A 109.5 .
C9 C15 H15B 109.5 .
H15A C15 H15B 109.5 .
C9 C15 H15C 109.5 .
H15A C15 H15C 109.5 .
H15B C15 H15C 109.5 .
Si3 C16 H16A 109.5 .
Si3 C16 H16B 109.5 .
H16A C16 H16B 109.5 .
Si3 C16 H16C 109.5 .
H16A C16 H16C 109.5 .
H16B C16 H16C 109.5 .
C9 C17 H17A 109.5 .
C9 C17 H17B 109.5 .
H17A C17 H17B 109.5 .
C9 C17 H17C 109.5 .
H17A C17 H17C 109.5 .
H17B C17 H17C 109.5 .
N1 C18 C21 111.6(14) .
N1 C18 C19 105.2(11) .
C21 C18 C19 109.8(15) .
N1 C18 C20 110.7(14) .
C21 C18 C20 110.8(14) .
C19 C18 C20 108.5(13) .
C18 C19 H19A 109.5 .
C18 C19 H19B 109.5 .
H19A C19 H19B 109.5 .
C18 C19 H19C 109.5 .
H19A C19 H19C 109.5 .
H19B C19 H19C 109.5 .
C18 C20 H20A 109.5 .
C18 C20 H20B 109.5 .
H20A C20 H20B 109.5 .
C18 C20 H20C 109.5 .
H20A C20 H20C 109.5 .
H20B C20 H20C 109.5 .
C18 C21 H21A 109.5 .
C18 C21 H21B 109.5 .
H21A C21 H21B 109.5 .
C18 C21 H21C 109.5 .
H21A C21 H21C 109.5 .
H21B C21 H21C 109.5 .
C23 C22 C24 113(4) 3_566
C23 C22 H22 123.7 3_566
C24 C22 H22 123.7 .
C22 C23 C24 134(5) 3_566
C22 C23 C25 124(5) 3_566
C24 C23 C25 99(4) .
C23 C24 C22 113(4) .
C23 C24 H24 123.3 .
C22 C24 H24 123.4 .
C23 C25 H25A 109.5 .
C23 C25 H25B 109.5 .
H25A C25 H25B 109.5 .
C23 C25 H25C 109.5 .
H25A C25 H25C 109.5 .
H25B C25 H25C 109.5 .
N4 O1 Ag1 111.9(19) .
N4 O2 Ag1 80.3(11) .
N3 Si1 N1 114.2(5) .
N3 Si1 N2 115.1(5) .
N1 Si1 N2 71.6(5) .
N3 Si1 C11 126.7(6) .
N1 Si1 C11 36.3(5) .
N2 Si1 C11 36.1(5) .
N3 Si1 Ag1 119.7(3) .
N1 Si1 Ag1 113.7(4) .
N2 Si1 Ag1 113.1(4) .
C11 Si1 Ag1 113.5(5) .
N3 Si2 C8 109.4(6) .
N3 Si2 C12 114.0(6) .
C8 Si2 C12 106.0(8) .
N3 Si2 C10 109.4(6) .
C8 Si2 C10 112.3(7) .
C12 Si2 C10 105.7(7) .
N3 Si3 C16 114.0(6) .
N3 Si3 C7 110.9(6) .
C16 Si3 C7 103.4(7) .
N3 Si3 C14 110.3(5) .
C16 Si3 C14 106.5(7) .
C7 Si3 C14 111.5(7) .
O1 Ag1 Si1 165.1(5) .
O1 Ag1 O2 48.3(6) .
Si1 Ag1 O2 146.6(4) .
Si1 N3 Si3 114.7(5) .
Si1 N3 Si2 124.6(5) .
Si3 N3 Si2 120.6(5) .
C11 N2 C9 130.8(10) .
C11 N2 Si1 90.4(8) .
C9 N2 Si1 135.3(9) .
C11 N1 C18 130.4(12) .
C11 N1 Si1 91.1(9) .
C18 N1 Si1 135.0(9) .
O1 N4 O3 121(2) .
O1 N4 O2 112(2) .
O3 N4 O2 111.5(19) .

loop_
_geom_bond_atom_site_label_1
_geom_bond_atom_site_label_2
_geom_bond_distance
_geom_bond_site_symmetry_2
C1 C2 1.3900 .
C1 C6 1.3900 .
C1 C11 1.469(18) .
C2 C3 1.3900 .
C2 H2 0.9500 .
C3 C4 1.3900 .
C3 H3 0.9500 .
C4 C5 1.3900 .
C4 H4 0.9500 .
C5 C6 1.3900 .
C5 H5 0.9500 .
C6 H6 0.9500 .
C7 Si3 1.870(14) .
C7 H7A 0.9800 .
C7 H7B 0.9800 .
C7 H7C 0.9800 .
C8 Si2 1.856(15) .
C8 H8A 0.9800 .
C8 H8B 0.9800 .
C8 H8C 0.9800 .
C9 N2 1.480(15) .
C9 C17 1.513(19) .
C9 C13 1.51(2) .
C9 C15 1.52(2) .
C10 Si2 1.875(13) .
C10 H10A 0.9800 .
C10 H10B 0.9800 .
C10 H10C 0.9800 .
C11 N2 1.336(17) .
C11 N1 1.342(17) .
C11 Si1 2.268(14) .
C12 Si2 1.858(15) .
C12 H12A 0.9800 .
C12 H12B 0.9800 .
C12 H12C 0.9800 .
C13 H13A 0.9800 .
C13 H13B 0.9800 .
C13 H13C 0.9800 .
C14 Si3 1.881(14) .
C14 H14A 0.9800 .
C14 H14B 0.9800 .
C14 H14C 0.9800 .
C15 H15A 0.9800 .
C15 H15B 0.9800 .
C15 H15C 0.9800 .
C16 Si3 1.849(13) .
C16 H16A 0.9800 .
C16 H16B 0.9800 .
C16 H16C 0.9800 .
C17 H17A 0.9800 .
C17 H17B 0.9800 .
C17 H17C 0.9800 .
C18 N1 1.484(17) .
C18 C21 1.52(2) .
C18 C19 1.53(2) .
C18 C20 1.53(3) .
C19 H19A 0.9800 .
C19 H19B 0.9800 .
C19 H19C 0.9800 .
C20 H20A 0.9800 .
C20 H20B 0.9800 .
C20 H20C 0.9800 .
C21 H21A 0.9800 .
C21 H21B 0.9800 .
C21 H21C 0.9800 .
C22 C23 1.37(5) 3_566
C22 C24 1.44(5) .
C22 H22 0.9500 .
C23 C22 1.37(5) 3_566
C23 C24 1.41(5) .
C23 C25 1.60(5) .
C24 H24 0.9500 .
C25 H25A 0.9800 .
C25 H25B 0.9800 .
C25 H25C 0.9800 .
O1 N4 0.97(2) .
O1 Ag1 2.247(17) .
O2 N4 1.44(2) .
O2 Ag1 2.608(19) .
O3 N4 1.27(2) .
Si1 N3 1.719(9) .
Si1 N1 1.801(12) .
Si1 N2 1.823(10) .
Si1 Ag1 2.323(4) .
Si2 N3 1.765(9) .
Si3 N3 1.758(9) .
